data_1555999
loop_
_publ_author_name
'Ramakrishna, Isai'
'Bhajammanavar, Vinod'
'Mallik, Sumitava'
'Baidya, Mahiuddin'

_publ_section_title
;
 Advanced Nitroso Aldol Reaction: Metal-Free Cross-Coupling of Anilines
 with Silyl Enol Ethers en Route to \a-Amino Ketones.
;
_journal_issue 3
_journal_name_full 'Organic letters'
_journal_page_first 516
_journal_page_last 519
_journal_paper_doi 10.1021/acs.orglett.6b03686
_journal_volume 19
_journal_year 2017
_chemical_formula_moiety 'C17 H17 N O3'
_chemical_formula_sum 'C17 H17 N O3'
_chemical_formula_weight 283.31
_space_group_crystal_system triclinic
_space_group_IT_number 2
_space_group_name_Hall '-P 1'
_space_group_name_H-M_alt 'P -1'
_atom_sites_solution_hydrogens mixed
_audit_creation_method SHELXL-2014/7
_cell_angle_alpha 69.4122(16)
_cell_angle_beta 78.7895(16)
_cell_angle_gamma 71.4852(16)
_cell_formula_units_Z 2
_cell_length_a 8.4056(3)
_cell_length_b 9.8583(3)
_cell_length_c 10.2022(3)
_cell_measurement_reflns_used 3018
_cell_measurement_temperature 296(2)
_cell_measurement_theta_max 24.97
_cell_measurement_theta_min 2.57
_cell_volume 747.18(4)
_computing_cell_refinement 'Bruker SAINT'
_computing_data_collection 'Bruker APEX2'
_computing_data_reduction 'Bruker SAINT'
_computing_molecular_graphics 'Bruker SHELXTL'
_computing_publication_material 'SHELXL-2013 (Sheldrick, 2013)'
_computing_structure_refinement 'SHELXL-2014 (Sheldrick, 2014)'
_computing_structure_solution 'SHELXL-97 (Sheldrick, 2008)'
_diffrn_ambient_temperature 296(2)
_diffrn_measured_fraction_theta_full 0.982
_diffrn_measured_fraction_theta_max 0.982
_diffrn_measurement_device_type 'Bruker APEXII CCD Detector'
_diffrn_measurement_method 'Phi and Omega scans'
_diffrn_radiation_type MoK\a
_diffrn_radiation_wavelength 0.71073
_diffrn_reflns_av_R_equivalents 0.0200
_diffrn_reflns_av_unetI/netI 0.0218
_diffrn_reflns_Laue_measured_fraction_full 0.982
_diffrn_reflns_Laue_measured_fraction_max 0.982
_diffrn_reflns_limit_h_max 9
_diffrn_reflns_limit_h_min -9
_diffrn_reflns_limit_k_max 11
_diffrn_reflns_limit_k_min -11
_diffrn_reflns_limit_l_max 12
_diffrn_reflns_limit_l_min -12
_diffrn_reflns_number 10203
_diffrn_reflns_point_group_measured_fraction_full 0.982
_diffrn_reflns_point_group_measured_fraction_max 0.982
_diffrn_reflns_theta_full 24.997
_diffrn_reflns_theta_max 24.997
_diffrn_reflns_theta_min 2.142
_exptl_absorpt_coefficient_mu 0.087
_exptl_absorpt_correction_T_max 0.983
_exptl_absorpt_correction_T_min 0.979
_exptl_absorpt_correction_type multi-scan
_exptl_absorpt_process_details 'SADABS V2014/5(Bruker AXS.Inc)'
_exptl_crystal_colour colourless
_exptl_crystal_density_diffrn 1.259
_exptl_crystal_description BLock
_exptl_crystal_F_000 300
_exptl_crystal_size_max 0.250
_exptl_crystal_size_mid 0.200
_exptl_crystal_size_min 0.200
_refine_diff_density_max 0.297
_refine_diff_density_min -0.284
_refine_diff_density_rms 0.031
_refine_ls_extinction_coef 0.011(4)
_refine_ls_extinction_expression Fc^*^=kFc[1+0.001xFc^2^\l^3^/sin(2\q)]^-1/4^
_refine_ls_extinction_method 'SHELXL-2014/7 (Sheldrick 2014'
_refine_ls_goodness_of_fit_ref 1.044
_refine_ls_hydrogen_treatment mixed
_refine_ls_matrix_type full
_refine_ls_number_parameters 197
_refine_ls_number_reflns 2576
_refine_ls_number_restraints 0
_refine_ls_restrained_S_all 1.044
_refine_ls_R_factor_all 0.0671
_refine_ls_R_factor_gt 0.0444
_refine_ls_shift/su_max 0.005
_refine_ls_shift/su_mean 0.000
_refine_ls_structure_factor_coef Fsqd
_refine_ls_weighting_details 'w=1/[\s^2^(Fo^2^)+(0.0554P)^2^+0.1796P] where P=(Fo^2^+2Fc^2^)/3'
_refine_ls_weighting_scheme calc
_refine_ls_wR_factor_gt 0.1132
_refine_ls_wR_factor_ref 0.1292
_reflns_Friedel_coverage 0.000
_reflns_number_gt 1802
_reflns_number_total 2576
_reflns_threshold_expression 'I > 2\s(I)'
_cod_data_source_file ol6b03686_si_002.cif
_cod_data_source_block 411
_cod_depositor_comments
;
The following automatic conversions were performed:

data item '_exptl_absorpt_correction_type' value 'Multi-scan' was
changed to 'multi-scan' in accordance with the
/home/saulius/struct/COD-crude-data/automatic-downloads/DataCite-retrospective/ACS/depositions/lib/dictionaries/cif_core.dic
dictionary named 'cif_core.dic' version 2.4.2 last updated on
2011-04-26.

Automatic conversion script
Id: cif_fix_values 6909 2019-04-08 15:41:33Z antanas 
;
_cod_database_code 1555999
_shelx_shelxl_version_number 2014/7
_shelx_space_group_comment
;
The symmetry employed for this shelxl refinement is uniquely defined
by the following loop, which should always be used as a source of
symmetry information in preference to the above space-group names.
They are only intended as comments.
;
_shelx_estimated_absorpt_t_min 0.979
_shelx_estimated_absorpt_t_max 0.983

loop_
_space_group_symop_operation_xyz
'x, y, z'
'-x, -y, -z'

loop_
_atom_site_label
_atom_site_type_symbol
_atom_site_fract_x
_atom_site_fract_y
_atom_site_fract_z
_atom_site_U_iso_or_equiv
_atom_site_adp_type
_atom_site_occupancy
_atom_site_site_symmetry_order
_atom_site_calc_flag
_atom_site_refinement_flags_posn
_atom_site_refinement_flags_adp
C1 C 0.2317(3) 0.2892(2) 0.9921(2) 0.0661(6) Uani 1 1 d . .
H1 H 0.2386 0.2146 0.9537 0.079 Uiso 1 1 calc R U
C2 C 0.1518(3) 0.2820(3) 1.1242(3) 0.0769(7) Uani 1 1 d . .
H2 H 0.1041 0.2031 1.1739 0.092 Uiso 1 1 calc R U
C3 C 0.1415(3) 0.3888(3) 1.1835(3) 0.0763(7) Uani 1 1 d . .
H3 H 0.0874 0.3825 1.2733 0.092 Uiso 1 1 calc R U
C4 C 0.2108(3) 0.5054(3) 1.1108(3) 0.0783(7) Uani 1 1 d . .
H4 H 0.2045 0.5781 1.1514 0.094 Uiso 1 1 calc R U
C5 C 0.2903(3) 0.5155(3) 0.9769(3) 0.0672(6) Uani 1 1 d . .
H5 H 0.3360 0.5958 0.9276 0.081 Uiso 1 1 calc R U
C6 C 0.3025(2) 0.4066(2) 0.9155(2) 0.0520(5) Uani 1 1 d . .
C7 C 0.3891(2) 0.4227(2) 0.7714(2) 0.0527(5) Uani 1 1 d . .
C8 C 0.3955(2) 0.3117(2) 0.6955(2) 0.0539(5) Uani 1 1 d . .
H8 H 0.3949 0.2137 0.7655 0.065 Uiso 1 1 calc R U
C9 C 0.7022(2) 0.2227(2) 0.6356(2) 0.0486(5) Uani 1 1 d . .
C10 C 0.7377(2) 0.1647(2) 0.7758(2) 0.0571(5) Uani 1 1 d . .
H10 H 0.6509 0.1748 0.8467 0.068 Uiso 1 1 calc R U
C11 C 0.9001(2) 0.0928(2) 0.8096(2) 0.0574(5) Uani 1 1 d . .
H11 H 0.9212 0.0558 0.9037 0.069 Uiso 1 1 calc R U
C12 C 1.0337(2) 0.0735(2) 0.70820(19) 0.0475(5) Uani 1 1 d . .
C13 C 0.9985(2) 0.1313(2) 0.5681(2) 0.0491(5) Uani 1 1 d . .
H13 H 1.0858 0.1202 0.4977 0.059 Uiso 1 1 calc R U
C14 C 0.8372(2) 0.2044(2) 0.5323(2) 0.0508(5) Uani 1 1 d . .
H14 H 0.8169 0.2426 0.4380 0.061 Uiso 1 1 calc R U
C15 C 1.2042(2) -0.0053(2) 0.7519(2) 0.0563(5) Uani 1 1 d . .
C16 C 1.4886(2) -0.1093(3) 0.6855(2) 0.0704(6) Uani 1 1 d . .
H16A H 1.5313 -0.0489 0.7186 0.106 Uiso 1 1 calc R U
H16B H 1.5590 -0.1289 0.6044 0.106 Uiso 1 1 calc R U
H16C H 1.4882 -0.2029 0.7583 0.106 Uiso 1 1 calc R U
C17 C 0.2376(3) 0.3706(2) 0.6176(3) 0.0673(6) Uani 1 1 d . .
H17A H 0.2376 0.4663 0.5482 0.101 Uiso 1 1 calc R U
H17B H 0.1395 0.3821 0.6833 0.101 Uiso 1 1 calc R U
H17C H 0.2364 0.3005 0.5724 0.101 Uiso 1 1 calc R U
N1 N 0.5416(2) 0.2928(2) 0.5966(2) 0.0589(5) Uani 1 1 d . .
O1 O 0.45158(19) 0.52701(17) 0.71027(15) 0.0703(5) Uani 1 1 d . .
O2 O 1.2420(2) -0.0419(3) 0.86940(18) 0.1126(8) Uani 1 1 d . .
O3 O 1.31892(16) -0.02985(16) 0.64813(14) 0.0646(4) Uani 1 1 d . .
H1N H 0.533(3) 0.338(3) 0.510(2) 0.068(7) Uiso 1 1 d . .

loop_
_atom_site_aniso_label
_atom_site_aniso_U_11
_atom_site_aniso_U_22
_atom_site_aniso_U_33
_atom_site_aniso_U_23
_atom_site_aniso_U_13
_atom_site_aniso_U_12
C1 0.0612(13) 0.0636(13) 0.0765(15) -0.0269(11) 0.0057(11) -0.0224(11)
C2 0.0682(15) 0.0772(16) 0.0789(17) -0.0227(13) 0.0138(12) -0.0251(13)
C3 0.0563(14) 0.0860(17) 0.0753(16) -0.0282(14) 0.0055(12) -0.0077(13)
C4 0.0727(15) 0.0812(17) 0.0877(18) -0.0459(14) -0.0008(13) -0.0120(14)
C5 0.0595(13) 0.0637(13) 0.0807(16) -0.0269(12) -0.0037(12) -0.0164(11)
C6 0.0367(10) 0.0533(11) 0.0642(13) -0.0184(10) -0.0075(9) -0.0080(9)
C7 0.0412(10) 0.0511(11) 0.0632(13) -0.0125(10) -0.0111(9) -0.0112(9)
C8 0.0439(11) 0.0502(11) 0.0644(13) -0.0171(9) -0.0016(9) -0.0113(9)
C9 0.0473(11) 0.0440(10) 0.0533(12) -0.0158(9) -0.0032(9) -0.0111(9)
C10 0.0470(11) 0.0615(12) 0.0503(12) -0.0137(10) 0.0049(9) -0.0077(10)
C11 0.0536(12) 0.0642(12) 0.0441(11) -0.0105(9) -0.0025(9) -0.0107(10)
C12 0.0451(11) 0.0474(10) 0.0476(11) -0.0140(9) -0.0008(8) -0.0123(9)
C13 0.0466(11) 0.0507(11) 0.0519(12) -0.0213(9) 0.0044(9) -0.0153(9)
C14 0.0561(12) 0.0531(11) 0.0438(10) -0.0162(9) -0.0032(9) -0.0150(10)
C15 0.0516(12) 0.0606(12) 0.0488(12) -0.0127(10) 0.0011(10) -0.0132(10)
C16 0.0432(12) 0.0746(15) 0.0791(16) -0.0204(12) -0.0023(10) -0.0025(11)
C17 0.0530(12) 0.0679(14) 0.0887(16) -0.0303(12) -0.0101(11) -0.0180(11)
N1 0.0471(10) 0.0660(11) 0.0542(11) -0.0137(9) -0.0043(8) -0.0087(8)
O1 0.0832(11) 0.0688(9) 0.0668(10) -0.0152(8) -0.0069(8) -0.0378(9)
O2 0.0602(10) 0.183(2) 0.0548(10) -0.0271(12) -0.0056(8) 0.0090(11)
O3 0.0465(8) 0.0788(10) 0.0585(9) -0.0222(7) 0.0009(7) -0.0060(7)

loop_
_atom_type_symbol
_atom_type_description
_atom_type_scat_dispersion_real
_atom_type_scat_dispersion_imag
_atom_type_scat_source
C C 0.0033 0.0016 'International Tables Vol C Tables 4.2.6.8 and 6.1.1.4'
H H 0.0000 0.0000 'International Tables Vol C Tables 4.2.6.8 and 6.1.1.4'
N N 0.0061 0.0033 'International Tables Vol C Tables 4.2.6.8 and 6.1.1.4'
O O 0.0106 0.0060 'International Tables Vol C Tables 4.2.6.8 and 6.1.1.4'

loop_
_geom_angle_atom_site_label_1
_geom_angle_atom_site_label_2
_geom_angle_atom_site_label_3
_geom_angle
C2 C1 C6 120.6(2)
C2 C1 H1 119.7
C6 C1 H1 119.7
C3 C2 C1 120.9(2)
C3 C2 H2 119.6
C1 C2 H2 119.6
C2 C3 C4 119.8(2)
C2 C3 H3 120.1
C4 C3 H3 120.1
C3 C4 C5 120.2(2)
C3 C4 H4 119.9
C5 C4 H4 119.9
C4 C5 C6 120.5(2)
C4 C5 H5 119.7
C6 C5 H5 119.7
C1 C6 C5 118.0(2)
C1 C6 C7 123.61(18)
C5 C6 C7 118.42(19)
O1 C7 C6 120.58(18)
O1 C7 C8 118.99(18)
C6 C7 C8 120.40(17)
N1 C8 C17 109.01(17)
N1 C8 C7 113.19(16)
C17 C8 C7 107.94(15)
N1 C8 H8 108.9
C17 C8 H8 108.9
C7 C8 H8 108.9
N1 C9 C10 122.50(18)
N1 C9 C14 119.70(18)
C10 C9 C14 117.78(17)
C11 C10 C9 120.30(18)
C11 C10 H10 119.8
C9 C10 H10 119.8
C10 C11 C12 122.17(18)
C10 C11 H11 118.9
C12 C11 H11 118.9
C11 C12 C13 117.62(17)
C11 C12 C15 119.30(17)
C13 C12 C15 123.08(17)
C14 C13 C12 120.99(17)
C14 C13 H13 119.5
C12 C13 H13 119.5
C13 C14 C9 121.13(18)
C13 C14 H14 119.4
C9 C14 H14 119.4
O2 C15 O3 121.09(19)
O2 C15 C12 124.80(19)
O3 C15 C12 114.07(17)
O3 C16 H16A 109.5
O3 C16 H16B 109.5
H16A C16 H16B 109.5
O3 C16 H16C 109.5
H16A C16 H16C 109.5
H16B C16 H16C 109.5
C8 C17 H17A 109.5
C8 C17 H17B 109.5
H17A C17 H17B 109.5
C8 C17 H17C 109.5
H17A C17 H17C 109.5
H17B C17 H17C 109.5
C9 N1 C8 123.38(18)
C9 N1 H1N 115.9(15)
C8 N1 H1N 119.9(15)
C15 O3 C16 116.44(16)

loop_
_geom_bond_atom_site_label_1
_geom_bond_atom_site_label_2
_geom_bond_distance
C1 C2 1.373(3)
C1 C6 1.387(3)
C1 H1 0.9300
C2 C3 1.361(3)
C2 H2 0.9300
C3 C4 1.367(3)
C3 H3 0.9300
C4 C5 1.383(3)
C4 H4 0.9300
C5 C6 1.391(3)
C5 H5 0.9300
C6 C7 1.486(3)
C7 O1 1.220(2)
C7 C8 1.530(3)
C8 N1 1.437(3)
C8 C17 1.525(3)
C8 H8 0.9800
C9 N1 1.372(2)
C9 C10 1.395(3)
C9 C14 1.403(3)
C10 C11 1.371(3)
C10 H10 0.9300
C11 C12 1.385(3)
C11 H11 0.9300
C12 C13 1.393(3)
C12 C15 1.467(3)
C13 C14 1.370(3)
C13 H13 0.9300
C14 H14 0.9300
C15 O2 1.200(2)
C15 O3 1.321(2)
C16 O3 1.444(2)
C16 H16A 0.9600
C16 H16B 0.9600
C16 H16C 0.9600
C17 H17A 0.9600
C17 H17B 0.9600
C17 H17C 0.9600
N1 H1N 0.84(2)

loop_
_geom_torsion_atom_site_label_1
_geom_torsion_atom_site_label_2
_geom_torsion_atom_site_label_3
_geom_torsion_atom_site_label_4
_geom_torsion
C6 C1 C2 C3 -0.6(4)
C1 C2 C3 C4 0.3(4)
C2 C3 C4 C5 0.4(4)
C3 C4 C5 C6 -0.8(3)
C2 C1 C6 C5 0.3(3)
C2 C1 C6 C7 -179.25(19)
C4 C5 C6 C1 0.4(3)
C4 C5 C6 C7 179.97(19)
C1 C6 C7 O1 -178.64(19)
C5 C6 C7 O1 1.8(3)
C1 C6 C7 C8 3.6(3)
C5 C6 C7 C8 -175.92(17)
O1 C7 C8 N1 30.8(2)
C6 C7 C8 N1 -151.40(17)
O1 C7 C8 C17 -89.9(2)
C6 C7 C8 C17 87.9(2)
N1 C9 C10 C11 178.66(18)
C14 C9 C10 C11 0.1(3)
C9 C10 C11 C12 -0.6(3)
C10 C11 C12 C13 0.6(3)
C10 C11 C12 C15 -179.63(18)
C11 C12 C13 C14 -0.1(3)
C15 C12 C13 C14 -179.86(17)
C12 C13 C14 C9 -0.4(3)
N1 C9 C14 C13 -178.22(17)
C10 C9 C14 C13 0.4(3)
C11 C12 C15 O2 -8.3(3)
C13 C12 C15 O2 171.4(2)
C11 C12 C15 O3 173.87(17)
C13 C12 C15 O3 -6.4(3)
C10 C9 N1 C8 -0.6(3)
C14 C9 N1 C8 177.86(17)
C17 C8 N1 C9 -170.94(17)
C7 C8 N1 C9 68.9(2)
O2 C15 O3 C16 3.1(3)
C12 C15 O3 C16 -179.02(16)
